data_4105211
loop_
_publ_author_name
'KaKing Yan'
'Brianna M. Upton'
'Arkady Ellern'
'Aaron D. Sadow'

_publ_contact_author_address
;1605 Gilman Hall
Department of Chemistry
Iowa State University
Ames IA 50011
;
_publ_contact_author_email sadow@iastate.edu
_publ_contact_author_name 'Aaron D. Sadow'
_publ_contact_author_phone 5152948069
_publ_section_title
;
 Lewis Acid-Mediated \b-Hydride Abstraction Reactions of Divalent
 M(C(SiHMe2)3)2THF2(M = Ca, Yb)
;
_journal_name_full 'Journal of the American Chemical Society'
_journal_page_first 15110
_journal_page_last 15111
_journal_paper_doi 10.1021/ja9070865
_journal_volume 131
_journal_year 2009
_chemical_formula_sum 'C22 H58 O2 Si6 Yb'
_chemical_formula_weight 696.26
_chemical_name_systematic
; 
 ? 
;
_space_group_IT_number 15
_symmetry_cell_setting monoclinic
_symmetry_space_group_name_Hall '-C 2yc'
_symmetry_space_group_name_H-M 'C 1 2/c 1'
_atom_sites_solution_hydrogens geom
_atom_sites_solution_primary direct
_atom_sites_solution_secondary difmap
_audit_creation_method SHELXL-97
_cell_angle_alpha 90.00
_cell_angle_beta 121.189(16)
_cell_angle_gamma 90.00
_cell_formula_units_Z 4
_cell_length_a 22.792(12)
_cell_length_b 9.284(4)
_cell_length_c 18.655(10)
_cell_measurement_reflns_used 869
_cell_measurement_temperature 293(2)
_cell_measurement_theta_max 0.00
_cell_measurement_theta_min 0.00
_cell_volume 3377(3)
_computing_cell_refinement 'Bruker SAINT'
_computing_data_collection 'Bruker APEX2'
_computing_data_reduction 'Bruker SAINT'
_computing_molecular_graphics 'Bruker SHELXTL'
_computing_publication_material 'Bruker SHELXTL'
_computing_structure_refinement 'SHELXL-97 (Sheldrick, 2008)'
_computing_structure_solution 'SHELXS-97 (Sheldrick, 2008)'
_diffrn_ambient_temperature 293(2)
_diffrn_measured_fraction_theta_full 0.998
_diffrn_measured_fraction_theta_max 0.950
_diffrn_measurement_device_type 'Bruker APEX-II CCD'
_diffrn_measurement_method '\f and \w scans'
_diffrn_radiation_monochromator graphite
_diffrn_radiation_source 'fine-focus sealed tube'
_diffrn_radiation_type MoK\a
_diffrn_radiation_wavelength 0.71073
_diffrn_reflns_av_R_equivalents 0.0566
_diffrn_reflns_av_sigmaI/netI 0.0567
_diffrn_reflns_limit_h_max 29
_diffrn_reflns_limit_h_min -29
_diffrn_reflns_limit_k_max 12
_diffrn_reflns_limit_k_min -12
_diffrn_reflns_limit_l_max 24
_diffrn_reflns_limit_l_min -24
_diffrn_reflns_number 14537
_diffrn_reflns_theta_full 25.00
_diffrn_reflns_theta_max 28.42
_diffrn_reflns_theta_min 2.09
_exptl_absorpt_coefficient_mu 2.999
_exptl_absorpt_correction_T_max 0.74
_exptl_absorpt_correction_T_min 0.45
_exptl_absorpt_correction_type multi-scan
_exptl_crystal_colour yellow
_exptl_crystal_density_diffrn 1.370
_exptl_crystal_density_meas ?
_exptl_crystal_description plate
_exptl_crystal_F_000 1440
_exptl_crystal_size_max 0.41
_exptl_crystal_size_mid 0.36
_exptl_crystal_size_min 0.15
_refine_diff_density_max 1.548
_refine_diff_density_min -1.056
_refine_diff_density_rms 0.134
_refine_ls_extinction_method none
_refine_ls_goodness_of_fit_ref 1.029
_refine_ls_hydrogen_treatment mixed
_refine_ls_matrix_type full
_refine_ls_number_parameters 159
_refine_ls_number_reflns 4044
_refine_ls_number_restraints 0
_refine_ls_restrained_S_all 1.029
_refine_ls_R_factor_all 0.0480
_refine_ls_R_factor_gt 0.0329
_refine_ls_shift/su_max 0.001
_refine_ls_shift/su_mean 0.000
_refine_ls_structure_factor_coef Fsqd
_refine_ls_weighting_details 'calc w=1/[\s^2^(Fo^2^)+(0.0279P)^2^+2.0237P] where P=(Fo^2^+2Fc^2^)/3'
_refine_ls_weighting_scheme calc
_refine_ls_wR_factor_gt 0.0627
_refine_ls_wR_factor_ref 0.0684
_reflns_number_gt 3424
_reflns_number_total 4044
_reflns_threshold_expression >2sigma(I)
_cod_data_source_file ja9070865_si_005.cif
_cod_data_source_block Yb(C(SiHMe2)3)2(THF)2
_cod_depositor_comments
;
The following automatic conversions were performed:

'_exptl_crystal_density_meas' value 'none' was changed to '?' - the
value is perceived as not measured.

Automatic conversion script
Id: cif_fix_values 3008 2015-01-20 13:52:24Z robertas 
;
_cod_database_code 4105211

loop_
_symmetry_equiv_pos_as_xyz
'x, y, z'
'-x, y, -z+1/2'
'x+1/2, y+1/2, z'
'-x+1/2, y+1/2, -z+1/2'
'-x, -y, -z'
'x, -y, z-1/2'
'-x+1/2, -y+1/2, -z'
'x+1/2, -y+1/2, z-1/2'

loop_
_atom_site_label
_atom_site_type_symbol
_atom_site_fract_x
_atom_site_fract_y
_atom_site_fract_z
_atom_site_U_iso_or_equiv
_atom_site_adp_type
_atom_site_occupancy
_atom_site_symmetry_multiplicity
_atom_site_calc_flag
_atom_site_refinement_flags
Yb1 Yb 1.0000 0.29498(2) 0.7500 0.01862(7) Uani 1 2 d S
Si1 Si 0.93016(5) 0.47078(11) 0.83261(6) 0.0238(2) Uani 1 1 d .
Si2 Si 0.86154(5) 0.55252(11) 0.64732(6) 0.0263(2) Uani 1 1 d .
Si3 Si 0.82676(5) 0.25904(11) 0.68929(7) 0.0256(2) Uani 1 1 d .
C1 C 0.88699(17) 0.4098(4) 0.7249(2) 0.0210(7) Uani 1 1 d .
C2 C 0.8990(2) 0.4050(5) 0.9016(3) 0.0439(11) Uani 1 1 d .
H2A H 0.8517 0.4312 0.8776 0.066 Uiso 1 1 calc R
H2B H 0.9258 0.4479 0.9560 0.066 Uiso 1 1 calc R
H2C H 0.9034 0.3021 0.9065 0.066 Uiso 1 1 calc R
C3 C 0.9420(2) 0.6697(4) 0.8509(3) 0.0391(10) Uani 1 1 d .
H3A H 0.9562 0.7108 0.8150 0.059 Uiso 1 1 calc R
H3B H 0.9764 0.6878 0.9083 0.059 Uiso 1 1 calc R
H3C H 0.8995 0.7126 0.8387 0.059 Uiso 1 1 calc R
C4 C 0.7963(2) 0.6842(4) 0.6413(3) 0.0443(11) Uani 1 1 d .
H4A H 0.7565 0.6328 0.6323 0.066 Uiso 1 1 calc R
H4B H 0.7834 0.7497 0.5957 0.066 Uiso 1 1 calc R
H4C H 0.8157 0.7373 0.6928 0.066 Uiso 1 1 calc R
C5 C 0.8262(2) 0.4854(5) 0.5381(2) 0.0394(10) Uani 1 1 d .
H5A H 0.8604 0.4293 0.5355 0.059 Uiso 1 1 calc R
H5B H 0.8134 0.5658 0.5005 0.059 Uiso 1 1 calc R
H5C H 0.7866 0.4266 0.5221 0.059 Uiso 1 1 calc R
C6 C 0.8509(2) 0.1076(4) 0.7662(3) 0.0406(10) Uani 1 1 d .
H6A H 0.8993 0.0901 0.7935 0.061 Uiso 1 1 calc R
H6B H 0.8263 0.0221 0.7371 0.061 Uiso 1 1 calc R
H6C H 0.8393 0.1330 0.8072 0.061 Uiso 1 1 calc R
C7 C 0.7359(2) 0.3034(5) 0.6543(3) 0.0489(12) Uani 1 1 d .
H7A H 0.7339 0.3456 0.7000 0.073 Uiso 1 1 calc R
H7B H 0.7089 0.2170 0.6365 0.073 Uiso 1 1 calc R
H7C H 0.7182 0.3704 0.6086 0.073 Uiso 1 1 calc R
C8 C 0.9329(2) -0.0290(4) 0.6451(2) 0.0332(9) Uani 1 1 d .
H8A H 0.9062 -0.0223 0.6720 0.040 Uiso 1 1 calc R
H8B H 0.9695 -0.0985 0.6753 0.040 Uiso 1 1 calc R
C9 C 0.8883(2) -0.0716(4) 0.5547(2) 0.0370(10) Uani 1 1 d .
H9A H 0.8851 -0.1754 0.5482 0.044 Uiso 1 1 calc R
H9B H 0.8425 -0.0315 0.5303 0.044 Uiso 1 1 calc R
C10 C 0.9259(2) -0.0068(4) 0.5161(2) 0.0344(9) Uani 1 1 d .
H10A H 0.9648 -0.0658 0.5269 0.041 Uiso 1 1 calc R
H10B H 0.8959 0.0052 0.4561 0.041 Uiso 1 1 calc R
C11 C 0.9488(2) 0.1356(4) 0.5594(2) 0.0372(10) Uani 1 1 d .
H11A H 0.9905 0.1672 0.5622 0.045 Uiso 1 1 calc R
H11B H 0.9136 0.2081 0.5301 0.045 Uiso 1 1 calc R
O1 O 0.96080(13) 0.1114(3) 0.64299(15) 0.0293(6) Uani 1 1 d .
H2S H 0.9181(19) 0.633(4) 0.670(2) 0.038(11) Uiso 1 1 d .
H3S H 0.822(2) 0.203(4) 0.615(3) 0.042(12) Uiso 1 1 d .
H1S H 1.0007(17) 0.414(3) 0.870(2) 0.021(9) Uiso 1 1 d .

loop_
_atom_site_aniso_label
_atom_site_aniso_U_11
_atom_site_aniso_U_22
_atom_site_aniso_U_33
_atom_site_aniso_U_23
_atom_site_aniso_U_13
_atom_site_aniso_U_12
Yb1 0.01767(11) 0.01890(11) 0.01919(12) 0.000 0.00947(9) 0.000
Si1 0.0236(5) 0.0244(5) 0.0225(5) -0.0013(4) 0.0112(4) 0.0015(4)
Si2 0.0242(5) 0.0266(5) 0.0269(5) 0.0078(4) 0.0124(5) 0.0027(4)
Si3 0.0206(5) 0.0245(5) 0.0302(6) -0.0014(4) 0.0121(5) -0.0028(4)
C1 0.0208(18) 0.0219(18) 0.0214(18) 0.0027(14) 0.0118(15) 0.0017(14)
C2 0.053(3) 0.055(3) 0.036(2) -0.004(2) 0.032(2) -0.002(2)
C3 0.039(2) 0.030(2) 0.040(2) -0.0083(18) 0.014(2) -0.0021(18)
C4 0.046(3) 0.040(3) 0.041(3) 0.008(2) 0.019(2) 0.015(2)
C5 0.041(3) 0.050(3) 0.029(2) 0.0127(19) 0.020(2) 0.011(2)
C6 0.046(3) 0.031(2) 0.046(3) 0.0024(19) 0.025(2) -0.007(2)
C7 0.030(2) 0.047(3) 0.068(3) 0.001(2) 0.024(2) -0.001(2)
C8 0.044(2) 0.026(2) 0.031(2) -0.0008(17) 0.020(2) -0.0018(18)
C9 0.037(2) 0.034(2) 0.031(2) -0.0062(18) 0.0116(19) -0.0078(19)
C10 0.042(2) 0.034(2) 0.026(2) -0.0046(17) 0.0168(19) -0.0005(19)
C11 0.051(3) 0.034(2) 0.030(2) -0.0037(18) 0.023(2) -0.008(2)
O1 0.0327(15) 0.0287(14) 0.0267(14) -0.0060(11) 0.0154(12) -0.0042(12)

loop_
_atom_type_symbol
_atom_type_description
_atom_type_scat_dispersion_real
_atom_type_scat_dispersion_imag
_atom_type_scat_source
C C 0.0033 0.0016 'International Tables Vol C Tables 4.2.6.8 and 6.1.1.4'
H H 0.0000 0.0000 'International Tables Vol C Tables 4.2.6.8 and 6.1.1.4'
O O 0.0106 0.0060 'International Tables Vol C Tables 4.2.6.8 and 6.1.1.4'
Si Si 0.0817 0.0704 'International Tables Vol C Tables 4.2.6.8 and 6.1.1.4'
Yb Yb -0.3850 5.5486 'International Tables Vol C Tables 4.2.6.8 and 6.1.1.4'

loop_
_geom_angle_atom_site_label_1
_geom_angle_atom_site_label_2
_geom_angle_atom_site_label_3
_geom_angle
_geom_angle_site_symmetry_1
_geom_angle_site_symmetry_3
O1 Yb1 O1 90.31(13) . 2_756
O1 Yb1 C1 110.26(9) . 2_756
O1 Yb1 C1 103.46(10) 2_756 2_756
O1 Yb1 C1 103.46(10) . .
O1 Yb1 C1 110.26(9) 2_756 .
C1 Yb1 C1 131.51(15) 2_756 .
O1 Yb1 Si1 91.45(7) . 2_756
O1 Yb1 Si1 134.31(7) 2_756 2_756
C1 Yb1 Si1 34.70(8) 2_756 2_756
C1 Yb1 Si1 113.62(8) . 2_756
O1 Yb1 Si1 134.31(7) . .
O1 Yb1 Si1 91.45(7) 2_756 .
C1 Yb1 Si1 113.62(8) 2_756 .
C1 Yb1 Si1 34.70(8) . .
Si1 Yb1 Si1 118.25(5) 2_756 .
O1 Yb1 Si3 78.10(6) . .
O1 Yb1 Si3 94.14(6) 2_756 .
C1 Yb1 Si3 160.24(8) 2_756 .
C1 Yb1 Si3 30.33(8) . .
Si1 Yb1 Si3 130.79(3) 2_756 .
Si1 Yb1 Si3 56.23(3) . .
O1 Yb1 Si3 94.14(6) . 2_756
O1 Yb1 Si3 78.10(6) 2_756 2_756
C1 Yb1 Si3 30.33(8) 2_756 2_756
C1 Yb1 Si3 160.24(8) . 2_756
Si1 Yb1 Si3 56.23(3) 2_756 2_756
Si1 Yb1 Si3 130.79(3) . 2_756
Si3 Yb1 Si3 169.11(4) . 2_756
O1 Yb1 H1S 152.0(7) . .
O1 Yb1 H1S 75.0(7) 2_756 .
C1 Yb1 H1S 96.5(7) 2_756 .
C1 Yb1 H1S 61.6(7) . .
Si1 Yb1 H1S 115.9(7) 2_756 .
Si1 Yb1 H1S 26.9(7) . .
Si3 Yb1 H1S 79.3(7) . .
Si3 Yb1 H1S 105.6(7) 2_756 .
C1 Si1 C2 118.74(19) . .
C1 Si1 C3 117.06(18) . .
C2 Si1 C3 105.5(2) . .
C1 Si1 Yb1 54.73(11) . .
C2 Si1 Yb1 129.16(15) . .
C3 Si1 Yb1 122.24(15) . .
C1 Si1 H1S 104.5(12) . .
C2 Si1 H1S 105.2(12) . .
C3 Si1 H1S 104.2(13) . .
Yb1 Si1 H1S 49.8(12) . .
C1 Si2 C5 113.85(18) . .
C1 Si2 C4 115.87(18) . .
C5 Si2 C4 105.7(2) . .
C1 Si2 H2S 107.2(16) . .
C5 Si2 H2S 109.0(16) . .
C4 Si2 H2S 104.8(16) . .
C1 Si3 C7 116.53(18) . .
C1 Si3 C6 115.38(18) . .
C7 Si3 C6 105.4(2) . .
C1 Si3 Yb1 45.83(11) . .
C7 Si3 Yb1 161.73(15) . .
C6 Si3 Yb1 89.39(14) . .
C1 Si3 H3S 107.2(16) . .
C7 Si3 H3S 103.3(16) . .
C6 Si3 H3S 108.2(15) . .
Yb1 Si3 H3S 81.6(16) . .
Si1 C1 Si2 114.90(19) . .
Si1 C1 Si3 121.14(18) . .
Si2 C1 Si3 113.45(19) . .
Si1 C1 Yb1 90.58(13) . .
Si2 C1 Yb1 108.65(15) . .
Si3 C1 Yb1 103.85(15) . .
Si1 C2 H2A 109.5 . .
Si1 C2 H2B 109.5 . .
H2A C2 H2B 109.5 . .
Si1 C2 H2C 109.5 . .
H2A C2 H2C 109.5 . .
H2B C2 H2C 109.5 . .
Si1 C3 H3A 109.5 . .
Si1 C3 H3B 109.5 . .
H3A C3 H3B 109.5 . .
Si1 C3 H3C 109.5 . .
H3A C3 H3C 109.5 . .
H3B C3 H3C 109.5 . .
Si2 C4 H4A 109.5 . .
Si2 C4 H4B 109.5 . .
H4A C4 H4B 109.5 . .
Si2 C4 H4C 109.5 . .
H4A C4 H4C 109.5 . .
H4B C4 H4C 109.5 . .
Si2 C5 H5A 109.5 . .
Si2 C5 H5B 109.5 . .
H5A C5 H5B 109.5 . .
Si2 C5 H5C 109.5 . .
H5A C5 H5C 109.5 . .
H5B C5 H5C 109.5 . .
Si3 C6 H6A 109.5 . .
Si3 C6 H6B 109.5 . .
H6A C6 H6B 109.5 . .
Si3 C6 H6C 109.5 . .
H6A C6 H6C 109.5 . .
H6B C6 H6C 109.5 . .
Si3 C7 H7A 109.5 . .
Si3 C7 H7B 109.5 . .
H7A C7 H7B 109.5 . .
Si3 C7 H7C 109.5 . .
H7A C7 H7C 109.5 . .
H7B C7 H7C 109.5 . .
O1 C8 C9 104.8(3) . .
O1 C8 H8A 110.8 . .
C9 C8 H8A 110.8 . .
O1 C8 H8B 110.8 . .
C9 C8 H8B 110.8 . .
H8A C8 H8B 108.9 . .
C10 C9 C8 102.1(3) . .
C10 C9 H9A 111.3 . .
C8 C9 H9A 111.3 . .
C10 C9 H9B 111.3 . .
C8 C9 H9B 111.3 . .
H9A C9 H9B 109.2 . .
C11 C10 C9 102.7(3) . .
C11 C10 H10A 111.2 . .
C9 C10 H10A 111.2 . .
C11 C10 H10B 111.2 . .
C9 C10 H10B 111.2 . .
H10A C10 H10B 109.1 . .
O1 C11 C10 105.2(3) . .
O1 C11 H11A 110.7 . .
C10 C11 H11A 110.7 . .
O1 C11 H11B 110.7 . .
C10 C11 H11B 110.7 . .
H11A C11 H11B 108.8 . .
C11 O1 C8 108.9(3) . .
C11 O1 Yb1 124.1(2) . .
C8 O1 Yb1 125.9(2) . .

loop_
_geom_bond_atom_site_label_1
_geom_bond_atom_site_label_2
_geom_bond_distance
_geom_bond_site_symmetry_2
Yb1 O1 2.417(3) .
Yb1 O1 2.417(3) 2_756
Yb1 C1 2.596(4) 2_756
Yb1 C1 2.596(4) .
Yb1 Si1 3.1802(14) 2_756
Yb1 Si1 3.1802(14) .
Yb1 Si3 3.515(2) .
Yb1 Si3 3.515(2) 2_756
Yb1 H1S 2.50(3) .
Si1 C1 1.810(4) .
Si1 C2 1.866(4) .
Si1 C3 1.872(4) .
Si1 H1S 1.48(3) .
Si2 C1 1.821(3) .
Si2 C5 1.869(4) .
Si2 C4 1.883(4) .
Si2 H2S 1.36(4) .
Si3 C1 1.828(4) .
Si3 C7 1.866(4) .
Si3 C6 1.876(4) .
Si3 H3S 1.42(4) .
C2 H2A 0.9600 .
C2 H2B 0.9600 .
C2 H2C 0.9600 .
C3 H3A 0.9600 .
C3 H3B 0.9600 .
C3 H3C 0.9600 .
C4 H4A 0.9600 .
C4 H4B 0.9600 .
C4 H4C 0.9600 .
C5 H5A 0.9600 .
C5 H5B 0.9600 .
C5 H5C 0.9600 .
C6 H6A 0.9600 .
C6 H6B 0.9600 .
C6 H6C 0.9600 .
C7 H7A 0.9600 .
C7 H7B 0.9600 .
C7 H7C 0.9600 .
C8 O1 1.460(4) .
C8 C9 1.504(5) .
C8 H8A 0.9700 .
C8 H8B 0.9700 .
C9 C10 1.502(5) .
C9 H9A 0.9700 .
C9 H9B 0.9700 .
C10 C11 1.496(5) .
C10 H10A 0.9700 .
C10 H10B 0.9700 .
C11 O1 1.454(4) .
C11 H11A 0.9700 .
C11 H11B 0.9700 .
